data_2108260
loop_
_publ_author_name
'Pl\'a\<sil, Jakub'
'Kampf, Anthony R.'
'\<Skoda, Radek'
'\<Cejka, Ji\<r\'i'

_publ_section_title
;
 Nollmotzite, Mg[U^V^(U^VI^O~2~)~2~O~4~F~3~]&#x00B7;4H~2~O, the first
 natural uranium oxide containing fluorine
;
_journal_coeditor_code LO5026SUP1
_journal_issue 4
_journal_name_full 'Acta Crystallographica Section B'
_journal_page_first
;
;
_journal_paper_doi 10.1107/S2052520618007321
_journal_volume 74
_journal_year 2018
_chemical_formula_sum 'Cu0.184 F3 H8 Mg0.816 O12 U3'
_chemical_formula_weight 1002.7
_space_group_IT_number 8
_symmetry_cell_setting monoclinic
_symmetry_Int_Tables_number 8
_symmetry_space_group_name_Hall 'C -2y'
_symmetry_space_group_name_H-M 'C 1 m 1'
_atom_sites_solution_primary direct
_atom_sites_solution_secondary difmap
_cell_angle_alpha 90
_cell_angle_beta 98.087(14)
_cell_angle_gamma 90
_cell_formula_units_Z 2
_cell_length_a 7.1015(12)
_cell_length_b 11.7489(17)
_cell_length_c 8.1954(14)
_cell_measurement_reflns_used 695
_cell_measurement_temperature 295.9(7)
_cell_measurement_theta_max 27.77
_cell_measurement_theta_min 4.28
_cell_volume 676.98(19)
_computing_cell_refinement 'CrysAlisPro 1.171.38.43 (Rigaku OD, 2015)'
_computing_data_collection 'CrysAlisPro 1.171.38.43 (Rigaku OD, 2015)'
_computing_data_reduction 'CrysAlisPro 1.171.38.43 (Rigaku OD, 2015)'
_diffrn_ambient_temperature 295.9
_diffrn_detector 'CCD plate'
_diffrn_detector_area_resol_mean 5.2027
_diffrn_measured_fraction_theta_full 0.96
_diffrn_measured_fraction_theta_max 0.79
_diffrn_measurement_device_type 'SuperNova, Dual, Cu at zero, AtlasS2'
_diffrn_measurement_method '\w scans'
_diffrn_radiation_monochromator mirror
_diffrn_radiation_probe x-ray
_diffrn_radiation_source 'X-ray tube'
_diffrn_radiation_type 'Mo K\a'
_diffrn_radiation_wavelength 0.71073
_diffrn_reflns_av_R_equivalents 0.0441
_diffrn_reflns_av_unetI/netI 0.0763
_diffrn_reflns_limit_h_max 8
_diffrn_reflns_limit_h_min -8
_diffrn_reflns_limit_k_max 15
_diffrn_reflns_limit_k_min -15
_diffrn_reflns_limit_l_max 10
_diffrn_reflns_limit_l_min -8
_diffrn_reflns_number 3100
_diffrn_reflns_theta_full 21.28
_diffrn_reflns_theta_max 29.34
_diffrn_reflns_theta_min 3.38
_diffrn_source 'micro-focus sealed X-ray tube'
_exptl_absorpt_coefficient_mu 36.201
_exptl_absorpt_correction_T_max 1
_exptl_absorpt_correction_T_min 0.622
_exptl_absorpt_correction_type multi-scan
_exptl_absorpt_process_details
;
CrysAlisPro 1.171.38.43 (Rigaku Oxford Diffraction, 2015)
Empirical absorption correction using spherical harmonics,
 implemented in SCALE3 ABSPACK scaling algorithm.
;
_exptl_crystal_colour violet
_exptl_crystal_density_diffrn 4.9188
_exptl_crystal_description prismatic
_exptl_crystal_F_000 828
_exptl_crystal_size_max 0.072
_exptl_crystal_size_mid 0.012
_exptl_crystal_size_min 0.009
_refine_diff_density_max 2.74
_refine_diff_density_min -2.25
_refine_ls_abs_structure_details '  566 of Friedel pairs used in the refinement'
_refine_ls_extinction_method none
_refine_ls_goodness_of_fit_gt 1.09
_refine_ls_goodness_of_fit_ref 1.09
_refine_ls_matrix_type full
_refine_ls_number_constraints 11
_refine_ls_number_parameters 56
_refine_ls_number_reflns 2022
_refine_ls_number_restraints 1
_refine_ls_R_factor_all 0.0551
_refine_ls_R_factor_gt 0.0369
_refine_ls_shift/su_max 0.0302
_refine_ls_shift/su_mean 0.0076
_refine_ls_structure_factor_coef Fsqd
_refine_ls_weighting_details w=1/(\s^2^(I)+0.0004I^2^)
_refine_ls_weighting_scheme sigma
_refine_ls_wR_factor_gt 0.0757
_refine_ls_wR_factor_ref 0.0880
_reflns_number_gt 1527
_reflns_number_total 2022
_reflns_threshold_expression I>3\s(I)
_cod_data_source_file lo5026sup1.cif
_cod_data_source_block I
_cod_database_code 2108260

loop_
_space_group_symop_id
_space_group_symop_operation_xyz
1 x,y,z
2 x,-y,z
3 x+1/2,y+1/2,z
4 x+1/2,-y+1/2,z

loop_
_atom_site_label
_atom_site_type_symbol
_atom_site_fract_x
_atom_site_fract_y
_atom_site_fract_z
_atom_site_adp_type
_atom_site_U_iso_or_equiv
_atom_site_site_symmetry_multiplicity
_atom_site_occupancy
_atom_site_calc_flag
U1 U 0.5007(4) 0.5 0.8023(5) Uani 0.0093(3) 2 1 d
U2 U 0.0010(4) 0.69427(4) 0.7998(4) Uani 0.00740(18) 4 1 d
Mg1 Mg 0.506(3) 0.5 0.302(4) Uani 0.014(2) 2 0.816(16) d
Cu1 Cu 0.506(3) 0.5 0.302(4) Uani 0.014(2) 2 0.184(16) d
O1 O 0.049(3) 0.691(2) 1.022(2) Uiso 0.017(6) 4 1 d
O2 O 0.317(3) 0.6380(18) 0.796(3) Uiso 0.0074(16) 4 1 d
F1 F 0.001(5) 0.5 0.820(4) Uiso 0.023(2) 2 1 d
F2 F 0.533(3) 0.5 1.072(4) Uiso 0.023(2) 2 1 d
O3 O 0.529(3) 0.6749(10) 0.304(3) Uiso 0.023(4) 4 1 d
O4 O 0.219(5) 0.5 0.211(5) Uiso 0.028(8) 2 1 d
O5 O -0.023(3) 0.692(2) 0.582(3) Uiso 0.013(5) 4 1 d
F3 F 0.438(3) 0.5 0.530(4) Uiso 0.023(2) 2 1 d
O6 O 0.685(3) 0.6450(18) 0.793(3) Uiso 0.0074(16) 4 1 d
O7 O 0.813(6) 0.5 0.391(7) Uiso 0.053(13) 2 1 d

loop_
_atom_site_aniso_label
_atom_site_aniso_type_symbol
_atom_site_aniso_U_11
_atom_site_aniso_U_22
_atom_site_aniso_U_33
_atom_site_aniso_U_12
_atom_site_aniso_U_13
_atom_site_aniso_U_23
U1 U 0.0091(3) 0.0043(4) 0.0149(6) 0 0.0027(3) 0
U2 U 0.0055(2) 0.0013(2) 0.0155(4) 0.0000(13) 0.0020(2) -0.0034(13)
Mg1 Mg 0.026(3) 0.007(3) 0.006(4) 0 -0.004(3) 0
Cu1 Cu 0.026(3) 0.007(3) 0.006(4) 0 -0.004(3) 0

loop_
_atom_type_symbol
_atom_type_scat_dispersion_real
_atom_type_scat_dispersion_imag
_atom_type_scat_source
Cu 0.3201 1.2651 'International Tables Vol C tables 4.2.6.8 and 6.1.1.1'
F 0.0171 0.0103 'International Tables Vol C tables 4.2.6.8 and 6.1.1.1'
H 0.0000 0.0000 'International Tables Vol C tables 4.2.6.8 and 6.1.1.1'
Mg 0.0486 0.0363 'International Tables Vol C tables 4.2.6.8 and 6.1.1.1'
O 0.0106 0.0060 'International Tables Vol C tables 4.2.6.8 and 6.1.1.1'
U -9.6767 9.6646 'International Tables Vol C tables 4.2.6.8 and 6.1.1.1'

loop_
_geom_bond_atom_site_label_1
_geom_bond_atom_site_label_2
_geom_bond_site_symmetry_2
_geom_bond_distance
U1 O2 . 2.08(2)
U1 O2 2_565 2.08(2)
U1 F2 . 2.19(3)
U1 F3 . 2.21(3)
U1 O6 . 2.16(2)
U1 O6 2_565 2.16(2)
U2 O1 . 1.807(18)
U2 O2 . 2.34(2)
U2 O2 4_465 2.36(2)
U2 F1 . 2.289(3)
U2 O5 . 1.77(2)
U2 O6 1_455 2.31(2)
U2 O6 4_465 2.30(2)
Mg1 Cu1 . 0
Mg1 F2 1_554 1.92(4)
Mg1 O3 . 2.061(12)
Mg1 O3 2_565 2.061(12)
Mg1 O4 . 2.07(4)
Mg1 F3 . 1.99(4)
Mg1 O7 . 2.20(5)
Cu1 F2 1_554 1.92(4)
Cu1 O3 . 2.061(12)
Cu1 O3 2_565 2.061(12)
Cu1 O4 . 2.07(4)
Cu1 F3 . 1.99(4)
Cu1 O7 . 2.20(5)
O1 O2 . 2.91(3)
O1 F1 . 2.78(3)
O1 O3 4_466 2.81(3)
O1 O4 1_556 2.89(3)
O1 O6 4_465 2.95(3)
O2 F1 . 2.80(4)
O2 O5 . 2.85(3)
O2 O5 4_565 2.98(3)
O2 F3 . 2.94(4)
O2 O6 . 2.62(3)
O2 O6 4_465 2.71(3)
F1 O5 . 2.98(3)
F1 O5 2_565 2.98(3)
F1 O6 1_455 2.80(4)
F1 O6 2_465 2.80(4)
F2 O3 1_556 2.80(3)
F2 O3 2_566 2.80(3)
F2 O4 1_556 2.65(5)
O3 O5 4_565 2.83(3)
O3 F3 . 2.90(3)
O3 O7 . 2.90(3)
O4 F3 . 2.85(5)
O5 O6 1_455 2.93(3)
O5 O6 4_465 2.84(3)
O5 O7 1_455 2.90(4)

loop_
_twin_individual_id
_twin_individual_mass_fraction_refined
_twin_individual_twin_matrix_11
_twin_individual_twin_matrix_12
_twin_individual_twin_matrix_13
_twin_individual_twin_matrix_21
_twin_individual_twin_matrix_22
_twin_individual_twin_matrix_23
_twin_individual_twin_matrix_31
_twin_individual_twin_matrix_32
_twin_individual_twin_matrix_33
1 0.5892(12) 1 0 0 0 1 0 0 0 1
2 0.4108(12) -1 0 0.3333 0 1 0 0 0 1

_cod_database_fobs_code 2108260
